data_7246272
loop_
_publ_author_name
'Wei, Wen-Juan'
'Gao, Hong-Qiang'
'Fang, Ming'
'Tang, Yun-Zhi'
'Wei, Yen'

_publ_section_title
;
 Revealing the order--disorder type phase transition mechanism in two new
 supramolecular clathrates
;
_journal_issue 9
_journal_name_full CrystEngComm
_journal_page_first 1333
_journal_page_last 1338
_journal_paper_doi 10.1039/D2CE01419J
_journal_volume 25
_journal_year 2023
_chemical_formula_moiety 'Cl O4, C7 H14 N O, C12 H24 O6'
_chemical_formula_sum 'C19 H38 Cl N O11'
_chemical_formula_weight 491.95
_space_group_crystal_system orthorhombic
_space_group_IT_number 62
_space_group_name_Hall '-P 2ac 2n'
_space_group_name_H-M_alt 'P n m a'
_atom_sites_solution_hydrogens geom
_atom_sites_solution_primary dual
_audit_creation_date 2022-07-23
_audit_creation_method
;
Olex2 1.5
(compiled 2022.04.07 svn.rca3783a0 for OlexSys, GUI svn.r6498)
;
_audit_update_record
;
2022-08-28 deposited with the CCDC.	2023-02-03 downloaded from the CCDC.
;
_cell_angle_alpha 90
_cell_angle_beta 90
_cell_angle_gamma 90
_cell_formula_units_Z 4
_cell_length_a 15.6730(17)
_cell_length_b 10.8757(9)
_cell_length_c 14.2780(15)
_cell_measurement_reflns_used 2403
_cell_measurement_temperature 365.01(11)
_cell_measurement_theta_max 28.7610
_cell_measurement_theta_min 1.9380
_cell_volume 2433.8(4)
_computing_cell_refinement 'CrysAlisPro 1.171.41.123a (Rigaku OD, 2022)'
_computing_data_collection 'CrysAlisPro 1.171.41.123a (Rigaku OD, 2022)'
_computing_data_reduction 'CrysAlisPro 1.171.41.123a (Rigaku OD, 2022)'
_computing_molecular_graphics 'Olex2 1.5 (Dolomanov et al., 2009)'
_computing_publication_material 'Olex2 1.5 (Dolomanov et al., 2009)'
_computing_structure_refinement 'SHELXL 2018/3 (Sheldrick, 2015)'
_computing_structure_solution 'SHELXT 2018/2 (Sheldrick, 2018)'
_diffrn_ambient_environment air
_diffrn_ambient_temperature 365.01(11)
_diffrn_detector 'Hybrid Pixel Array Detector'
_diffrn_detector_area_resol_mean 10.0000
_diffrn_detector_type HyPix
_diffrn_measured_fraction_theta_full 0.997
_diffrn_measured_fraction_theta_max 0.800
_diffrn_measurement_details
;
List of Runs (angles in degrees, time in seconds):

  # Type    Start    End  Width  t~exp~   \w     \q     \k     \f   Frames
#--------------------------------------------------------------------------
  1  \w    -92.00  18.00   0.50    2.07    --  -11.30 -38.00  71.00  220
  2  \w     -8.00  18.00   0.50    2.07    --   10.52 -99.00  60.00   52
  3  \w     30.00  56.00   0.50    2.07    --   10.52 -99.00  60.00   52
  4  \w      0.00  12.50   0.50    2.07    --  -11.30 -99.00 -30.00   25
;
_diffrn_measurement_device 'four-circle diffractometer'
_diffrn_measurement_device_type 'ROD, Synergy Custom DW system, HyPix'
_diffrn_measurement_method '\w scans'
_diffrn_orient_matrix_type 'CrysAlisPro convention (1999,Acta A55,543-557)'
_diffrn_orient_matrix_UB_11 0.0365057000
_diffrn_orient_matrix_UB_12 -0.0268204000
_diffrn_orient_matrix_UB_13 0.0213556000
_diffrn_orient_matrix_UB_21 -0.0157640000
_diffrn_orient_matrix_UB_22 0.0159414000
_diffrn_orient_matrix_UB_23 0.0447697000
_diffrn_orient_matrix_UB_31 -0.0218270000
_diffrn_orient_matrix_UB_32 -0.0571209000
_diffrn_orient_matrix_UB_33 0.0023762000
_diffrn_radiation_monochromator mirror
_diffrn_radiation_probe x-ray
_diffrn_radiation_type 'Mo K\a'
_diffrn_radiation_wavelength 0.71073
_diffrn_reflns_av_R_equivalents 0.0315
_diffrn_reflns_av_unetI/netI 0.0466
_diffrn_reflns_Laue_measured_fraction_full 0.997
_diffrn_reflns_Laue_measured_fraction_max 0.800
_diffrn_reflns_limit_h_max 18
_diffrn_reflns_limit_h_min -13
_diffrn_reflns_limit_k_max 12
_diffrn_reflns_limit_k_min -14
_diffrn_reflns_limit_l_max 19
_diffrn_reflns_limit_l_min -17
_diffrn_reflns_number 9854
_diffrn_reflns_point_group_measured_fraction_full 0.997
_diffrn_reflns_point_group_measured_fraction_max 0.800
_diffrn_reflns_theta_full 25.242
_diffrn_reflns_theta_max 29.507
_diffrn_reflns_theta_min 1.929
_diffrn_source 'Rotating-anode X-ray tube'
_diffrn_source_type 'Rigaku (Mo) X-ray Source'
_exptl_absorpt_coefficient_mu 0.213
_exptl_absorpt_correction_T_max 1.00000
_exptl_absorpt_correction_T_min 0.72170
_exptl_absorpt_correction_type multi-scan
_exptl_absorpt_process_details
;
CrysAlisPro 1.171.41.123a (Rigaku Oxford Diffraction, 2022)
Empirical absorption correction using spherical harmonics,
implemented in SCALE3 ABSPACK scaling algorithm.
;
_exptl_crystal_colour colourless
_exptl_crystal_colour_primary colourless
_exptl_crystal_density_diffrn 1.343
_exptl_crystal_description block
_exptl_crystal_F_000 1056
_refine_diff_density_max 1.561
_refine_diff_density_min -0.580
_refine_diff_density_rms 0.185
_refine_ls_extinction_method none
_refine_ls_goodness_of_fit_ref 2.479
_refine_ls_hydrogen_treatment constr
_refine_ls_matrix_type full
_refine_ls_number_parameters 262
_refine_ls_number_reflns 2842
_refine_ls_number_restraints 487
_refine_ls_restrained_S_all 2.665
_refine_ls_R_factor_all 0.3081
_refine_ls_R_factor_gt 0.2497
_refine_ls_shift/su_max 0.000
_refine_ls_shift/su_mean 0.000
_refine_ls_structure_factor_coef Fsqd
_refine_ls_weighting_details 'w=1/[\s^2^(Fo^2^)+(0.2000P)^2^] where P=(Fo^2^+2Fc^2^)/3'
_refine_ls_weighting_scheme calc
_refine_ls_wR_factor_gt 0.6230
_refine_ls_wR_factor_ref 0.6590
_reflns_Friedel_coverage 0.000
_reflns_number_gt 1253
_reflns_number_total 2842
_reflns_threshold_expression 'I > 2\s(I)'
_cod_data_source_file d2ce01419j2.cif
_cod_data_source_block wwj-210815-11-365k_auto
_cod_depositor_comments 'Adding full bibliography for 7246270--7246275.cif.'
_cod_database_code 7246272
_shelx_shelxl_version_number 2018/3
_shelx_space_group_comment
;
The symmetry employed for this shelxl refinement is uniquely defined
by the following loop, which should always be used as a source of
symmetry information in preference to the above space-group names.
They are only intended as comments.
;
_olex2_refinement_description
;
1. Fixed Uiso
 At 1.2 times of:
  All C(H) groups, All C(H,H) groups, All N(H,H) groups
 At 1.5 times of:
  All O(H) groups
2. Restrained distances
 O0-O4 = O6-O7
 2.731 with sigma of 0.02
 O5-C4B = O8-C4A
 2.247 with sigma of 0.02
 C2B-O0 = C2A-O6
 2.284 with sigma of 0.02
 C4B-C2B = C4A-C2A
 1.842 with sigma of 0.02
 C2B-C3B
 2.131 with sigma of 0.02
 C5B-C0 = C5A-C1
 1.475 with sigma of 0.02
 C3A-C2A
 2.131 with sigma of 0.02
 C4B-C5B = C4A-C5A
 2.234 with sigma of 0.02
 O5-O0 = O8-O6
 2.706 with sigma of 0.02
 C5B-O4 = C5A-O7
 2.259 with sigma of 0.02
 C0-C7B = C1-C7A
 2.22 with sigma of 0.02
 C4B-C2B = C4A-C2A = C3B_$1-C3B = C3A_$1-C3A = C4B-C2B = C4A-C2A = C5A-C1 =
 C5B-C0 = C7B_$1-C7B = C7A_$1-C7A = C5B-C0 = C5A-C1
 1.5 with sigma of 0.02
 O7-C7A = O4-C7B = O7-C1 = O4-C0 = O0-C5B = O6-C5A = O0-C4B = O6-C4A = O5-C2B =
  O8-C2A = O5-C3B = O8-C3A = O5-C3B = O8-C3A = O5-C2B = O8-C2A = O0-C4B = O6-
 C4A = O0-C5B = O6-C5A = O7-C1 = O4-C0 = O7-C7A = O4-C7B
 1.4 with sigma of 0.02
 C1-C7B = C0-C7A = C5B-C4B = C4A-C5A = C2B-C3B = C2A-C3A = C3A-C2A = C3B-C2B =
 C4A-C5A = C4B-C5B = C0-C7B = C1-C7A
 2.37 with sigma of 0.02
 C7B_$1-C7B \\sim C5B-C0 \\sim C4B-C2B \\sim C3B_$1-C3B \\sim C4B-C2B \\sim
C5B-C0
 with sigma of 0.02
 O4-C7B \\sim O4-C0 \\sim O0-C5B \\sim O0-C4B \\sim O5-C2B \\sim O5-C3B \\sim
O5-C3B \\sim O5-C2B \\sim O0-C4B
 \\sim O0-C5B \\sim O4-C0 \\sim O4-C7B
 with sigma of 0.02
 Cl01-O2 \\sim Cl01-O1 \\sim Cl01-O3
 with sigma of 0.02
 Cl01-O2 \\sim Cl01-O3_$1 \\sim Cl01-O3 \\sim Cl01-O1
 with sigma of 0.02
 O3-O1 \\sim O3-O2 \\sim O3-O3_$1 \\sim O3_$1-O2 \\sim O3_$1-O1 \\sim O2-O1
 with sigma of 0.02
 O3-O2 \\sim O3-O3_$1 \\sim O3-O1 \\sim O3_$1-O1 \\sim O3_$1-O2 \\sim O2-O1
 with sigma of 0.02
 Cl01-O3_$1 \\sim Cl01-O1 \\sim Cl01-O3 \\sim Cl01-O2
 with sigma of 0.02
 Cl01-O2 \\sim Cl01-O2A \\sim Cl01-O3 \\sim Cl01-O3A \\sim Cl01-O1 \\sim
Cl01-O1A
 with sigma of 0.02
 O2-O3 \\sim O2-O1 \\sim O2A-O3A \\sim O2A-O1A \\sim O3-O1 \\sim O3A-O1A
 with sigma of 0.04
 O2A-O1A \\sim O3A-O1A \\sim O3A-O2A \\sim O3-O1 \\sim O2-O1
 with sigma of 0.02
 C4B-C5B \\sim C4A-C5A
 with sigma of 0.02
 O5-C3B \\sim O8-C3A \\sim O8-C2A \\sim O5-C2B \\sim O0-C4B \\sim O6-C4A \\sim
O0-C5B \\sim O6-C5A \\sim O7-C1
 \\sim O7-C7A \\sim O4-C7B \\sim O4-C0
 with sigma of 0.02
 C3A-C2A \\sim C2B-C3B
 with sigma of 0.02
 C0-C7B \\sim C1-C7A
 with sigma of 0.02
 C4B-C2B \\sim C4A-C2A \\sim C5B-C0 \\sim C5A-C1
 with sigma of 0.02
 C5B-C0 \\sim C5A-C1 \\sim C4A-C2A \\sim C4B-C2B \\sim C3B_$1-C3B \\sim
C3A_$1-C3A \\sim C4A-C2A \\sim C5A-
 C1 \\sim C5B-C0 \\sim C7B_$1-C7B \\sim C7A_$1-C7A
 with sigma of 0.02
 O6-C4A \\sim O0-C4B \\sim O6-C5A \\sim O0-C5B \\sim O7-C1 \\sim O4-C0 \\sim
O4-C7B \\sim O7-C7A \\sim O4-C7B
 \\sim O7-C7A \\sim O4-C0 \\sim O7-C1 \\sim O0-C5B \\sim O6-C5A \\sim O6-C4A
\\sim O0-C4B \\sim O8-C2A \\sim O5-C2B
 \\sim O5-C3B \\sim O8-C3A \\sim O5-C3B \\sim O8-C3A \\sim O8-C2A \\sim O5-C2B
 with sigma of 0.02
3. Uiso/Uaniso restraints and constraints
Uanis(O3) \\sim Ueq, Uanis(O1) \\sim Ueq, Uanis(O2A) \\sim Ueq, Uanis(O1A)
\\sim Ueq, Uanis(O2) \\sim Ueq, Uanis(O3A) \\sim Ueq, Uanis(O3) \\sim Ueq,
Uanis(O1A) \\sim Ueq, Uanis(O2A) \\sim Ueq: with sigma of 0.001 and sigma for
terminal atoms of 0.002
Uanis(C1) \\sim Ueq, Uanis(C0) \\sim Ueq, Uanis(C5B) \\sim Ueq, Uanis(C5A)
\\sim Ueq, Uanis(O0) \\sim Ueq, Uanis(O6) \\sim Ueq, Uanis(C4A) \\sim Ueq,
Uanis(C4B) \\sim Ueq, Uanis(C2A) \\sim Ueq, Uanis(C2B) \\sim Ueq, Uanis(O0)
\\sim Ueq, Uanis(O4) \\sim Ueq, Uanis(O4) \\sim Ueq, Uanis(O5) \\sim Ueq,
Uanis(O5) \\sim Ueq, Uanis(C0) \\sim Ueq, Uanis(C2B) \\sim Ueq, Uanis(C4B)
\\sim Ueq, Uanis(C3B) \\sim Ueq, Uanis(C3B) \\sim Ueq, Uanis(C5B) \\sim Ueq,
Uanis(C7B) \\sim Ueq, Uanis(C7B) \\sim Ueq, Uanis(O6) \\sim Ueq, Uanis(O7)
\\sim Ueq, Uanis(O7) \\sim Ueq, Uanis(O8) \\sim Ueq, Uanis(O8) \\sim Ueq,
Uanis(C1) \\sim Ueq, Uanis(C2A) \\sim Ueq, Uanis(C4A) \\sim Ueq, Uanis(C3A)
\\sim Ueq, Uanis(C3A) \\sim Ueq, Uanis(C5A) \\sim Ueq, Uanis(C7A) \\sim Ueq,
Uanis(C7A) \\sim Ueq: with sigma of 0.001 and sigma for terminal atoms of 0.002
4. Rigid body (RIGU) restrains
 O2A, O1A, O3A
 with sigma for 1-2 distances of 0.004 and sigma for 1-3 distances of 0.004
 O3, O2, O1
 with sigma for 1-2 distances of 0.004 and sigma for 1-3 distances of 0.004
 O0, C4B, C5B, C2B, C0, O5, O4, C3B, C7B
 with sigma for 1-2 distances of 0.004 and sigma for 1-3 distances of 0.004
 O6, C4A, C5A, C2A, C1, O8, O7, C3A, C7A
 with sigma for 1-2 distances of 0.004 and sigma for 1-3 distances of 0.004
 O1, C3A, C2A, O3, C7A, O2, C4A, O6, C5A, O6, C2A, O7, C4A, O7, C3A, O8, C5A,
 O8, C7A, C1, C1
 with sigma for 1-2 distances of 0.004 and sigma for 1-3 distances of 0.004
 O0, C7B, C3B, O0, O2A, O4, C5B, O4, O1A, O5, C4B, O5, C3B, C0, C5B, C0, C7B,
 C2B, O3A, C2B, C4B
 with sigma for 1-2 distances of 0.004 and sigma for 1-3 distances of 0.004
 H7Aa, C3A, H2Ab, O1, H5Aa, O3, H4Aa, O2, H3Ab, O6, C7A, O7, C4A, O8, H4Ab, C1,
  H3Aa, H1a, C5A, H1b, H5Ab, C2A, H2Aa, H7Ab
 with sigma for 1-2 distances of 0.004 and sigma for 1-3 distances of 0.004
 O0, H5Ba, C3B, O4, H7Bb, O5, H3Bb, C0, C7B, O2A, O3A, H0b, H3Ba, C2B, C5B,
 H2Ba, H5Bb, H2Bb, H7Ba, C4B, O1A, H4Ba, H4Bb, H0a
 with sigma for 1-2 distances of 0.004 and sigma for 1-3 distances of 0.004
5. Others
 Sof(O3A)=1-FVAR(1)
 Sof(O1A)=Sof(O2A)=0.5*(1-FVAR(2))
 Sof(O1)=Sof(O2)=0.5*FVAR(2)
 Sof(O3)=FVAR(1)
 Sof(O0)=Sof(O4)=Sof(O5)=Sof(C0)=Sof(H0a)=Sof(H0b)=Sof(C2B)=Sof(H2Ba)=
 Sof(H2Bb)=Sof(C4B)=Sof(H4Ba)=Sof(H4Bb)=Sof(C3B)=Sof(H3Ba)=Sof(H3Bb)=Sof(C5B)=
 Sof(H5Ba)=Sof(H5Bb)=Sof(C7B)=Sof(H7Ba)=Sof(H7Bb)=1-FVAR(2)
 Sof(O6)=Sof(O7)=Sof(O8)=Sof(C1)=Sof(H1a)=Sof(H1b)=Sof(C2A)=Sof(H2Aa)=
 Sof(H2Ab)=Sof(C4A)=Sof(H4Aa)=Sof(H4Ab)=Sof(C3A)=Sof(H3Aa)=Sof(H3Ab)=Sof(C5A)=
 Sof(H5Aa)=Sof(H5Ab)=Sof(C7A)=Sof(H7Aa)=Sof(H7Ab)=FVAR(2)
 Fixed Sof: H003(0.5)
6.a Ternary CH refined with riding coordinates:
 C004(H004), C005(H005)
6.b Secondary CH2 refined with riding coordinates:
 N002(H00a,H00b), C008(H00c,H00d), C00A(H00e,H00f), C0(H0a,H0b), C2B(H2Ba,
 H2Bb), C4B(H4Ba,H4Bb), C3B(H3Ba,H3Bb), C5B(H5Ba,H5Bb), C7B(H7Ba,H7Bb), C1(H1a,
 H1b), C2A(H2Aa,H2Ab), C4A(H4Aa,H4Ab), C3A(H3Aa,H3Ab), C5A(H5Aa,H5Ab), C7A(H7Aa,
 H7Ab)
6.c Idealised tetrahedral OH refined as rotating group:
 O003(H003)
;
_olex2_submission_special_instructions 'No special instructions were received'
_oxdiff_exptl_absorpt_empirical_details
;
Empirical correction (ABSPACK) includes:
- Absorption correction using spherical harmonics
- Frame scaling
;
_oxdiff_exptl_absorpt_empirical_full_max 1.631
_oxdiff_exptl_absorpt_empirical_full_min 0.783

loop_
_space_group_symop_operation_xyz
'x, y, z'
'-x+1/2, -y, z+1/2'
'-x, y+1/2, -z'
'x+1/2, -y+1/2, -z+1/2'
'-x, -y, -z'
'x-1/2, y, -z-1/2'
'x, -y-1/2, z'
'-x-1/2, y-1/2, z-1/2'

loop_
_atom_site_label
_atom_site_type_symbol
_atom_site_fract_x
_atom_site_fract_y
_atom_site_fract_z
_atom_site_U_iso_or_equiv
_atom_site_adp_type
_atom_site_occupancy
_atom_site_site_symmetry_order
_atom_site_calc_flag
_atom_site_refinement_flags_posn
_atom_site_refinement_flags_adp
_atom_site_refinement_flags_occupancy
_atom_site_disorder_assembly
_atom_site_disorder_group
Cl01 Cl 0.9273(2) 0.250000 1.2012(2) 0.0981(15) Uani 1 2 d DS T P . .
N002 N 1.2173(6) 0.250000 0.7939(7) 0.100(3) Uani 1 2 d S T P . .
H00A H 1.239517 0.250001 0.736588 0.121 Uiso 1 2 calc R U P . .
H00B H 1.258960 0.249999 0.836235 0.121 Uiso 1 2 calc R U P . .
O003 O 0.9744(5) 0.250000 0.7540(9) 0.126(3) Uani 1 2 d S T P . .
H003 H 0.958281 0.321018 0.761584 0.189 Uiso 0.5 1 calc R U P . .
C004 C 1.1571(7) 0.1462(11) 0.8081(9) 0.131(4) Uani 1 1 d . . . . .
H004 H 1.188121 0.069097 0.818022 0.158 Uiso 1 1 calc R U . . .
C005 C 1.0516(10) 0.250000 0.7047(9) 0.110(4) Uani 1 2 d S T P . .
H005 H 1.036908 0.249998 0.637979 0.132 Uiso 1 2 calc R U P . .
O0 O 0.8576(11) 0.4671(12) 0.7345(9) 0.149(5) Uani 0.571(14) 1 d D U P A 2
O4 O 0.8220(13) 0.3884(14) 0.5529(11) 0.170(6) Uani 0.571(14) 1 d D U P A 2
C008 C 1.1030(7) 0.1389(10) 0.7215(8) 0.120(3) Uani 1 1 d . . . . .
H00C H 1.139798 0.125237 0.667871 0.144 Uiso 1 1 calc R U . . .
H00D H 1.065141 0.068743 0.726773 0.144 Uiso 1 1 calc R U . . .
O5 O 0.7887(12) 0.3583(16) 0.8877(11) 0.182(6) Uani 0.571(14) 1 d D U P A 2
C00A C 1.1115(7) 0.1833(9) 0.8938(7) 0.123(4) Uani 1 1 d . . . . .
H00E H 1.053559 0.151967 0.893319 0.148 Uiso 1 1 calc R U . . .
H00F H 1.140456 0.151975 0.948940 0.148 Uiso 1 1 calc R U . . .
C0 C 0.8786(14) 0.4835(19) 0.5630(14) 0.154(6) Uani 0.571(14) 1 d D U P A 2
H0A H 0.874477 0.541235 0.511387 0.185 Uiso 0.571(14) 1 calc R U P A 2
H0B H 0.936823 0.453928 0.567715 0.185 Uiso 0.571(14) 1 calc R U P A 2
O1 O 0.9735(10) 0.250000 1.2845(9) 0.157(6) Uani 0.726(18) 2 d DS TU P B 1
O3 O 0.8753(9) 0.1448(10) 1.1956(10) 0.216(7) Uani 0.726(18) 1 d D U P B 1
C2B C 0.8598(13) 0.435(2) 0.8933(13) 0.179(6) Uani 0.571(14) 1 d D U P A 2
H2BA H 0.912076 0.391399 0.877922 0.215 Uiso 0.571(14) 1 calc R U P A 2
H2BB H 0.865143 0.472406 0.954580 0.215 Uiso 0.571(14) 1 calc R U P A 2
O2 O 0.9840(11) 0.250000 1.1245(11) 0.203(8) Uani 0.726(18) 2 d DS TU P B 1
C4B C 0.8346(18) 0.5307(15) 0.8158(10) 0.162(6) Uani 0.571(14) 1 d D U P A 2
H4BA H 0.773954 0.548729 0.817010 0.194 Uiso 0.571(14) 1 calc R U P A 2
H4BB H 0.866501 0.606618 0.822368 0.194 Uiso 0.571(14) 1 calc R U P A 2
C3B C 0.766(2) 0.3195(6) 0.9775(15) 0.214(8) Uani 0.571(14) 1 d D U P A 2
H3BA H 0.709270 0.350243 0.993309 0.257 Uiso 0.571(14) 1 calc R U P A 2
H3BB H 0.805920 0.350243 1.023335 0.257 Uiso 0.571(14) 1 calc R U P A 2
C5B C 0.8490(17) 0.5408(14) 0.6539(10) 0.156(6) Uani 0.571(14) 1 d D U P A 2
H5BA H 0.880830 0.616173 0.663718 0.187 Uiso 0.571(14) 1 calc R U P A 2
H5BB H 0.789374 0.562969 0.647278 0.187 Uiso 0.571(14) 1 calc R U P A 2
C7B C 0.8344(19) 0.3197(6) 0.4710(13) 0.177(7) Uani 0.571(14) 1 d D U P A 2
H7BA H 0.888668 0.345395 0.444844 0.212 Uiso 0.571(14) 1 calc R U P A 2
H7BB H 0.790742 0.345395 0.426992 0.212 Uiso 0.571(14) 1 calc R U P A 2
O1A O 0.9504(18) 0.133(2) 1.163(4) 0.141(12) Uani 0.137(9) 1 d D U P B 2
O3A O 0.8360(10) 0.250000 1.2057(15) 0.158(10) Uani 0.55(4) 2 d DS TU P B 2
O2A O 0.9508(18) 0.340(3) 1.135(3) 0.135(12) Uani 0.137(9) 1 d D U P B 2
O6 O 0.8656(16) 0.4732(17) 0.6988(11) 0.159(6) Uani 0.429(14) 1 d D U P A 1
O7 O 0.829(2) 0.354(2) 0.5349(16) 0.212(8) Uani 0.429(14) 1 d D U P A 1
O8 O 0.8068(11) 0.4104(15) 0.8697(11) 0.129(5) Uani 0.429(14) 1 d D U P A 1
C1 C 0.819(2) 0.482(3) 0.534(2) 0.201(8) Uani 0.429(14) 1 d D U P A 1
H1A H 0.760339 0.504728 0.547762 0.241 Uiso 0.429(14) 1 calc R U P A 1
H1B H 0.834836 0.515812 0.473625 0.241 Uiso 0.429(14) 1 calc R U P A 1
C2A C 0.8642(15) 0.5057(16) 0.8586(13) 0.135(6) Uani 0.429(14) 1 d D U P A 1
H2AA H 0.922448 0.476006 0.855353 0.162 Uiso 0.429(14) 1 calc R U P A 1
H2AB H 0.859341 0.565523 0.908710 0.162 Uiso 0.429(14) 1 calc R U P A 1
C4A C 0.8339(18) 0.5607(18) 0.7619(13) 0.147(7) Uani 0.429(14) 1 d D U P A 1
H4AA H 0.772225 0.566487 0.758696 0.176 Uiso 0.429(14) 1 calc R U P A 1
H4AB H 0.858559 0.641208 0.750794 0.176 Uiso 0.429(14) 1 calc R U P A 1
C3A C 0.842(2) 0.3206(6) 0.9304(18) 0.156(8) Uani 0.429(14) 1 d D U P A 1
H3AA H 0.818461 0.341959 0.991275 0.187 Uiso 0.429(14) 1 calc R U P A 1
H3AB H 0.901747 0.341959 0.933636 0.187 Uiso 0.429(14) 1 calc R U P A 1
C5A C 0.878(2) 0.523(2) 0.6095(12) 0.166(7) Uani 0.429(14) 1 d D U P A 1
H5AA H 0.936041 0.504113 0.590006 0.199 Uiso 0.429(14) 1 calc R U P A 1
H5AB H 0.874021 0.611933 0.614389 0.199 Uiso 0.429(14) 1 calc R U P A 1
C7A C 0.900(3) 0.3196(6) 0.483(3) 0.208(10) Uani 0.429(14) 1 d D U P A 1
H7AA H 0.951979 0.351071 0.510988 0.250 Uiso 0.429(14) 1 calc R U P A 1
H7AB H 0.896115 0.351071 0.419127 0.250 Uiso 0.429(14) 1 calc R U P A 1

loop_
_atom_site_aniso_label
_atom_site_aniso_U_11
_atom_site_aniso_U_22
_atom_site_aniso_U_33
_atom_site_aniso_U_23
_atom_site_aniso_U_13
_atom_site_aniso_U_12
Cl01 0.091(2) 0.093(2) 0.110(3) 0.000 -0.0090(15) 0.000
N002 0.055(5) 0.150(9) 0.096(7) 0.000 -0.008(4) 0.000
O003 0.057(5) 0.143(7) 0.177(9) 0.000 -0.010(6) 0.000
C004 0.098(8) 0.115(7) 0.181(12) 0.015(6) -0.041(8) 0.027(6)
C005 0.094(11) 0.145(12) 0.092(9) 0.000 -0.028(7) 0.000
O0 0.149(5) 0.149(5) 0.150(5) -0.0001(10) 0.0000(10) 0.0000(10)
O4 0.170(6) 0.170(6) 0.170(6) 0.0003(10) -0.0001(10) 0.0005(10)
C008 0.095(7) 0.123(8) 0.141(8) -0.041(6) -0.015(6) -0.003(6)
O5 0.182(6) 0.182(6) 0.182(6) -0.0003(10) -0.0001(10) 0.0003(10)
C00A 0.091(7) 0.185(9) 0.093(6) 0.039(6) 0.009(5) 0.009(5)
C0 0.154(6) 0.154(6) 0.154(6) 0.0006(10) -0.0001(10) 0.0003(10)
O1 0.157(7) 0.157(7) 0.157(7) 0.000 0.0000(10) 0.000
O3 0.216(7) 0.216(7) 0.216(7) 0.0000(10) -0.0005(10) -0.0006(10)
C2B 0.179(6) 0.179(6) 0.179(6) -0.0002(10) -0.0001(10) 0.0002(10)
O2 0.203(8) 0.204(8) 0.203(8) 0.000 0.0001(10) 0.000
C4B 0.162(6) 0.162(6) 0.162(6) -0.0005(10) -0.0001(10) 0.0000(10)
C3B 0.214(8) 0.214(8) 0.214(8) 0.0003(10) 0.0002(10) -0.0002(10)
C5B 0.156(6) 0.156(6) 0.156(6) 0.0003(10) -0.0001(10) 0.0001(10)
C7B 0.177(7) 0.177(7) 0.177(7) 0.0000(10) 0.0001(10) 0.0002(10)
O1A 0.141(12) 0.141(12) 0.141(12) -0.0001(10) 0.0000(10) 0.0000(10)
O3A 0.158(10) 0.158(10) 0.158(10) 0.000 0.0000(10) 0.000
O2A 0.135(12) 0.135(12) 0.135(12) 0.0001(10) -0.0001(10) -0.0001(10)
O6 0.159(7) 0.159(7) 0.159(6) -0.0001(10) 0.0001(10) 0.0000(10)
O7 0.212(8) 0.212(8) 0.212(8) -0.0001(10) 0.0000(10) 0.0002(10)
O8 0.129(5) 0.129(5) 0.129(5) -0.0008(10) 0.0004(10) -0.0003(10)
C1 0.201(8) 0.201(8) 0.201(8) -0.0002(10) -0.0002(10) -0.0003(10)
C2A 0.135(6) 0.134(6) 0.135(6) -0.0001(10) 0.0000(10) 0.0000(10)
C4A 0.147(7) 0.147(7) 0.147(7) 0.0001(10) -0.0001(10) -0.0002(10)
C3A 0.156(8) 0.156(8) 0.156(8) 0.0004(10) -0.0001(10) 0.0001(10)
C5A 0.166(7) 0.166(7) 0.166(7) 0.0004(10) 0.0004(10) 0.0002(10)
C7A 0.208(10) 0.208(10) 0.208(10) 0.0000(10) 0.0000(10) 0.0000(10)

loop_
_atom_type_symbol
_atom_type_description
_atom_type_scat_dispersion_real
_atom_type_scat_dispersion_imag
_atom_type_scat_source
C C 0.0033 0.0016 'International Tables Vol C Tables 4.2.6.8 and 6.1.1.4'
H H 0.0000 0.0000 'International Tables Vol C Tables 4.2.6.8 and 6.1.1.4'
Cl Cl 0.1484 0.1585 'International Tables Vol C Tables 4.2.6.8 and 6.1.1.4'
N N 0.0061 0.0033 'International Tables Vol C Tables 4.2.6.8 and 6.1.1.4'
O O 0.0106 0.0060 'International Tables Vol C Tables 4.2.6.8 and 6.1.1.4'

loop_
_geom_angle_atom_site_label_1
_geom_angle_atom_site_label_2
_geom_angle_atom_site_label_3
_geom_angle
_geom_angle_site_symmetry_1
_geom_angle_site_symmetry_3
_geom_angle_publ_flag
O1 Cl01 O1 0.0(6) 7_565 . ?
O1 Cl01 O3 110.5(5) . 7_565 ?
O1 Cl01 O3 110.5(5) 7_565 . ?
O1 Cl01 O3 110.5(5) 7_565 7_565 ?
O1 Cl01 O3 110.5(5) . . ?
O1 Cl01 O2 109.6(9) . . ?
O1 Cl01 O2 109.6(9) 7_565 . ?
O1 Cl01 O1A 101(2) 7_565 7_565 ?
O1 Cl01 O1A 101(2) . 7_565 ?
O1 Cl01 O2A 116(2) 7_565 7_565 ?
O1 Cl01 O2A 116(2) . 7_565 ?
O3 Cl01 O3 108.8(10) . 7_565 ?
O3 Cl01 O2 108.7(6) . . ?
O3 Cl01 O2 108.7(6) 7_565 . ?
O3 Cl01 O1A 53.3(13) 7_565 7_565 ?
O3 Cl01 O1A 148(2) . 7_565 ?
O3 Cl01 O2A 133(2) 7_565 7_565 ?
O3 Cl01 O2A 63.2(15) . 7_565 ?
O2 Cl01 O1A 62.9(17) . 7_565 ?
O2 Cl01 O2A 46.7(17) . 7_565 ?
O1A Cl01 O1A 126(4) 7_565 . ?
O1A Cl01 O3A 105.6(12) . . ?
O1A Cl01 O3A 105.6(12) 7_565 . ?
O2A Cl01 O1A 107.1(13) . . ?
O2A Cl01 O1A 20(4) 7_565 . ?
O2A Cl01 O3A 106.8(12) 7_565 . ?
O2A Cl01 O3A 106.8(12) . . ?
O2A Cl01 O2A 88(4) . 7_565 ?
H00A N002 H00B 109.7 . . ?
C004 N002 H00A 112.0 7_565 . ?
C004 N002 H00A 112.0 . . ?
C004 N002 H00B 112.0 . . ?
C004 N002 H00B 112.0 7_565 . ?
C004 N002 C004 99.0(10) . 7_565 ?
H003 O003 H003 140.8 . 7_565 ?
C005 O003 H003 109.5(6) . 7_565 ?
C005 O003 H003 109.5 . . ?
N002 C004 H004 110.8 . . ?
N002 C004 C008 106.7(10) . . ?
C008 C004 H004 110.8 . . ?
C00A C004 N002 102.3(9) . . ?
C00A C004 H004 110.8 . . ?
C00A C004 C008 115.2(10) . . ?
O003 C005 H005 106.7 . . ?
O003 C005 C008 113.1(8) . . ?
O003 C005 C008 113.1(8) . 7_565 ?
C008 C005 H005 106.7 . . ?
C008 C005 H005 106.7 7_565 . ?
C008 C005 C008 110.3(13) 7_565 . ?
C4B O0 C5B 111.8(10) . . ?
C0 O4 C7B 113.6(11) . . ?
C004 C008 H00C 108.8 . . ?
C004 C008 H00D 108.8 . . ?
C005 C008 C004 113.6(9) . . ?
C005 C008 H00C 108.8 . . ?
C005 C008 H00D 108.8 . . ?
H00C C008 H00D 107.7 . . ?
C2B O5 C3B 109.6(10) . . ?
C004 C00A H00E 110.6 . . ?
C004 C00A H00F 110.6 . . ?
C00A C00A C004 105.9(6) 7_565 . ?
C00A C00A H00E 110.6 7_565 . ?
C00A C00A H00F 110.6 7_565 . ?
H00E C00A H00F 108.7 . . ?
O4 C0 H0A 111.4 . . ?
O4 C0 H0B 111.4 . . ?
O4 C0 C5B 101.7(12) . . ?
H0A C0 H0B 109.3 . . ?
C5B C0 H0A 111.4 . . ?
C5B C0 H0B 111.4 . . ?
Cl01 O1 O3 35.0(3) . . ?
Cl01 O1 O2 35.4(5) . . ?
O1 O1 Cl01 0(10) 7_565 . ?
O1 O1 O3 0(10) 7_565 . ?
O1 O1 O2 0(10) 7_565 . ?
O2 O1 O3 59.9(3) . . ?
Cl01 O3 O1 34.5(4) . . ?
Cl01 O3 O1 34.5(4) . 7_565 ?
Cl01 O3 O3 35.6(5) . 7_565 ?
O1 O3 O1 0.0(5) . 7_565 ?
O3 O3 O1 60.2(2) 7_565 7_565 ?
O3 O3 O1 60.2(2) 7_565 . ?
O5 C2B H2BA 112.0 . . ?
O5 C2B H2BB 112.0 . . ?
O5 C2B C4B 98.9(11) . . ?
H2BA C2B H2BB 109.7 . . ?
C4B C2B H2BA 112.0 . . ?
C4B C2B H2BB 112.0 . . ?
Cl01 O2 O1 34.9(5) . . ?
Cl01 O2 O3 35.6(3) . 7_565 ?
O1 O2 O3 60.3(3) . 7_565 ?
O0 C4B C2B 101.0(11) . . ?
O0 C4B H4BA 111.6 . . ?
O0 C4B H4BB 111.6 . . ?
C2B C4B H4BA 111.6 . . ?
C2B C4B H4BB 111.6 . . ?
H4BA C4B H4BB 109.4 . . ?
O5 C3B H3BA 110.2 . . ?
O5 C3B H3BB 110.2 . . ?
C3B C3B H3BA 110.2 7_565 . ?
C3B C3B H3BB 110.2 7_565 . ?
H3BA C3B H3BB 108.5 . . ?
O0 C5B C0 116.0(16) . . ?
O0 C5B H5BA 108.3 . . ?
O0 C5B H5BB 108.3 . . ?
C0 C5B H5BA 108.3 . . ?
C0 C5B H5BB 108.3 . . ?
H5BA C5B H5BB 107.4 . . ?
O4 C7B H7BA 106.8 . . ?
O4 C7B H7BB 106.8 . . ?
C7B C7B H7BA 106.8 7_565 . ?
C7B C7B H7BB 106.8 7_565 . ?
H7BA C7B H7BB 106.6 . . ?
Cl01 O1A O3A 37.2(6) . . ?
Cl01 O1A O2A 36.2(7) . . ?
O3A O1A O2A 60.1(5) . . ?
O2A O1A Cl01 78(3) 7_565 . ?
O2A O1A O3A 85(3) 7_565 . ?
O2A O1A O2A 44(3) 7_565 . ?
Cl01 O3A O1A 37.1(7) . . ?
Cl01 O3A O2A 36.3(7) . . ?
O1A O3A O2A 60.2(5) . . ?
Cl01 O2A O1A 36.6(7) . . ?
Cl01 O2A O3A 36.8(7) . . ?
O1A O2A Cl01 81(3) 7_565 . ?
O1A O2A O1A 115(4) 7_565 . ?
O1A O2A O3A 83(2) 7_565 . ?
O3A O2A O1A 59.8(5) . . ?
C5A O6 C4A 111.9(11) . . ?
C1 O7 C7A 110.5(12) . . ?
C2A O8 C3A 109.6(10) . . ?
O7 C1 H1A 111.2 . . ?
O7 C1 H1B 111.2 . . ?
O7 C1 C5A 102.9(13) . . ?
H1A C1 H1B 109.1 . . ?
C5A C1 H1A 111.2 . . ?
C5A C1 H1B 111.2 . . ?
O8 C2A H2AA 111.6 . . ?
O8 C2A H2AB 111.6 . . ?
O8 C2A C4A 100.9(12) . . ?
H2AA C2A H2AB 109.4 . . ?
C4A C2A H2AA 111.6 . . ?
C4A C2A H2AB 111.6 . . ?
O6 C4A C2A 101.5(12) . . ?
O6 C4A H4AA 111.5 . . ?
O6 C4A H4AB 111.5 . . ?
C2A C4A H4AA 111.5 . . ?
C2A C4A H4AB 111.5 . . ?
H4AA C4A H4AB 109.3 . . ?
O8 C3A C3A 133.6(10) . 7_565 ?
O8 C3A H3AA 103.8 . . ?
O8 C3A H3AB 103.8 . . ?
C3A C3A H3AA 103.8 7_565 . ?
C3A C3A H3AB 103.8 7_565 . ?
H3AA C3A H3AB 105.4 . . ?
O6 C5A C1 117(2) . . ?
O6 C5A H5AA 108.1 . . ?
O6 C5A H5AB 108.1 . . ?
C1 C5A H5AA 108.1 . . ?
C1 C5A H5AB 108.1 . . ?
H5AA C5A H5AB 107.3 . . ?
O7 C7A C7A 105.6(11) . 7_565 ?
O7 C7A H7AA 110.6 . . ?
O7 C7A H7AB 110.6 . . ?
C7A C7A H7AA 110.6 7_565 . ?
C7A C7A H7AB 110.6 7_565 . ?
H7AA C7A H7AB 108.8 . . ?

loop_
_geom_bond_atom_site_label_1
_geom_bond_atom_site_label_2
_geom_bond_distance
_geom_bond_site_symmetry_2
_geom_bond_publ_flag
Cl01 O1 1.392(13) 7_565 ?
Cl01 O1 1.392(13) . ?
Cl01 O3 1.408(12) 7_565 ?
Cl01 O3 1.408(12) . ?
Cl01 O2 1.409(14) . ?
Cl01 O1A 1.429(17) 7_565 ?
Cl01 O1A 1.429(17) . ?
Cl01 O3A 1.432(15) . ?
Cl01 O2A 1.416(16) 7_565 ?
Cl01 O2A 1.416(17) . ?
N002 H00A 0.8900 . ?
N002 H00B 0.8900 . ?
N002 C004 1.485(14) . ?
N002 C004 1.485(14) 7_565 ?
O003 H003 0.82(3) 7_565 ?
O003 H003 0.8200 . ?
O003 C005 1.399(18) . ?
C004 H004 0.9800 . ?
C004 C008 1.501(15) . ?
C004 C00A 1.474(15) . ?
C005 H005 0.9800 . ?
C005 C008 1.472(14) 7_565 ?
C005 C008 1.472(14) . ?
O0 C4B 1.399(10) . ?
O0 C5B 1.408(10) . ?
O4 C0 1.371(10) . ?
O4 C7B 1.402(10) . ?
C008 H00C 0.9700 . ?
C008 H00D 0.9700 . ?
O5 C2B 1.391(10) . ?
O5 C3B 1.399(10) . ?
C00A C00A 1.45(2) 7_565 ?
C00A H00E 0.9700 . ?
C00A H00F 0.9700 . ?
C0 H0A 0.9700 . ?
C0 H0B 0.9700 . ?
C0 C5B 1.513(9) . ?
O1 O1 0.00(4) 7_565 ?
O1 O3 2.300(18) . ?
O1 O2 2.289(19) . ?
O3 O3 2.29(2) 7_565 ?
C2B H2BA 0.9700 . ?
C2B H2BB 0.9700 . ?
C2B C4B 1.573(9) . ?
C4B H4BA 0.9700 . ?
C4B H4BB 0.9700 . ?
C3B C3B 1.511(13) 7_565 ?
C3B H3BA 0.9700 . ?
C3B H3BB 0.9700 . ?
C5B H5BA 0.9700 . ?
C5B H5BB 0.9700 . ?
C7B C7B 1.515(12) 7_565 ?
C7B H7BA 0.9700 . ?
C7B H7BB 0.9700 . ?
O1A O3A 2.28(2) . ?
O1A O2A 2.29(2) . ?
O1A O2A 0.50(10) 7_565 ?
O3A O2A 2.29(2) . ?
O6 C4A 1.402(10) . ?
O6 C5A 1.400(10) . ?
O7 C1 1.396(10) . ?
O7 C7A 1.397(11) . ?
O8 C2A 1.382(10) . ?
O8 C3A 1.416(10) . ?
C1 H1A 0.9700 . ?
C1 H1B 0.9700 . ?
C1 C5A 1.497(10) . ?
C2A H2AA 0.9700 . ?
C2A H2AB 0.9700 . ?
C2A C4A 1.577(9) . ?
C4A H4AA 0.9700 . ?
C4A H4AB 0.9700 . ?
C3A C3A 1.537(13) 7_565 ?
C3A H3AA 0.9700 . ?
C3A H3AB 0.9700 . ?
C5A H5AA 0.9700 . ?
C5A H5AB 0.9700 . ?
C7A C7A 1.515(13) 7_565 ?
C7A H7AA 0.9700 . ?
C7A H7AB 0.9700 . ?

loop_
_geom_torsion_atom_site_label_1
_geom_torsion_atom_site_label_2
_geom_torsion_atom_site_label_3
_geom_torsion_atom_site_label_4
_geom_torsion
_geom_torsion_site_symmetry_1
_geom_torsion_site_symmetry_2
_geom_torsion_site_symmetry_3
_geom_torsion_site_symmetry_4
_geom_torsion_publ_flag
N002 C004 C008 C005 -62.0(14) . . . . ?
N002 C004 C00A C00A 29.4(7) . . . 7_565 ?
O003 C005 C008 C004 -84.3(13) . . . . ?
C004 N002 C004 C008 74.6(12) 7_565 . . . ?
C004 N002 C004 C00A -46.7(11) 7_565 . . . ?
O4 C0 C5B O0 65(2) . . . . ?
C008 C004 C00A C00A -85.8(10) . . . 7_565 ?
C008 C005 C008 C004 43.3(18) 7_565 . . . ?
O5 C2B C4B O0 -80.2(19) . . . . ?
C00A C004 C008 C005 50.7(15) . . . . ?
C0 O4 C7B C7B 134.3(16) . . . 7_565 ?
O1 Cl01 O1 O3 0(19) 7_565 . . . ?
O1 Cl01 O1 O2 0(100) 7_565 . . . ?
O1 Cl01 O3 O1 0.000(2) 7_565 . . . ?
O1 Cl01 O3 O1 0.000(2) . . . 7_565 ?
O1 Cl01 O3 O3 121.4(10) 7_565 . . 7_565 ?
O1 Cl01 O3 O3 121.4(10) . . . 7_565 ?
O1 Cl01 O2 O1 0.000(6) 7_565 . . . ?
O1 Cl01 O2 O3 -120.9(6) . . . 7_565 ?
O1 Cl01 O2 O3 -120.9(6) 7_565 . . 7_565 ?
O3 Cl01 O1 O1 0(2) 7_565 . . 7_565 ?
O3 Cl01 O1 O1 0(2) . . . 7_565 ?
O3 Cl01 O1 O3 120.4(12) 7_565 . . . ?
O3 Cl01 O1 O2 -119.8(6) 7_565 . . . ?
O3 Cl01 O1 O2 119.8(6) . . . . ?
O3 Cl01 O3 O1 -121.4(10) 7_565 . . . ?
O3 Cl01 O3 O1 -121.4(10) 7_565 . . 7_565 ?
O3 Cl01 O2 O1 120.9(6) 7_565 . . . ?
O3 Cl01 O2 O1 -120.9(6) . . . . ?
O3 Cl01 O2 O3 118.3(12) . . . 7_565 ?
C2B O5 C3B C3B -123.4(14) . . . 7_565 ?
O2 Cl01 O1 O1 0(100) . . . 7_565 ?
O2 Cl01 O1 O3 -119.8(6) . . . . ?
O2 Cl01 O3 O1 120.3(10) . . . 7_565 ?
O2 Cl01 O3 O1 120.3(10) . . . . ?
O2 Cl01 O3 O3 -118.2(10) . . . 7_565 ?
C4B O0 C5B C0 175.6(18) . . . . ?
C3B O5 C2B C4B -141.6(15) . . . . ?
C5B O0 C4B C2B -173.9(16) . . . . ?
C7B O4 C0 C5B 178.8(17) . . . . ?
O1A Cl01 O1A O3A -123(4) 7_565 . . . ?
O1A Cl01 O1A O2A -9(3) 7_565 . . . ?
O1A Cl01 O1A O2A -27(7) 7_565 . . 7_565 ?
O1A Cl01 O3A O1A 135(5) 7_565 . . . ?
O1A Cl01 O3A O2A 21(4) 7_565 . . . ?
O1A Cl01 O3A O2A -113.8(19) . . . . ?
O1A Cl01 O2A O1A 157(6) 7_565 . . . ?
O1A Cl01 O2A O1A -157(6) . . . 7_565 ?
O1A Cl01 O2A O3A 112.8(18) . . . . ?
O1A Cl01 O2A O3A -90(5) 7_565 . . . ?
O3A Cl01 O1A O2A 113.6(18) . . . . ?
O3A Cl01 O1A O2A 96(5) . . . 7_565 ?
O3A Cl01 O2A O1A -112.8(19) . . . . ?
O3A Cl01 O2A O1A 90(5) . . . 7_565 ?
O2A Cl01 O1A O3A -113.6(18) . . . . ?
O2A Cl01 O1A O3A -96(5) 7_565 . . . ?
O2A Cl01 O1A O2A 17(4) 7_565 . . . ?
O2A Cl01 O1A O2A -17(4) . . . 7_565 ?
O2A Cl01 O3A O1A 21(4) 7_565 . . . ?
O2A Cl01 O3A O1A 113.8(19) . . . . ?
O2A Cl01 O3A O2A -93(5) 7_565 . . . ?
O2A Cl01 O2A O1A -5.9(18) 7_565 . . . ?
O2A Cl01 O2A O1A -163(4) 7_565 . . 7_565 ?
O2A Cl01 O2A O3A 106.9(18) 7_565 . . . ?
O7 C1 C5A O6 -57(3) . . . . ?
O8 C2A C4A O6 -75(2) . . . . ?
C1 O7 C7A C7A -175.6(14) . . . 7_565 ?
C2A O8 C3A C3A -139.5(15) . . . 7_565 ?
C4A O6 C5A C1 -110(2) . . . . ?
C3A O8 C2A C4A 156.8(18) . . . . ?
C5A O6 C4A C2A -155.5(19) . . . . ?
C7A O7 C1 C5A -83(4) . . . . ?
